data_7057485
loop_
_publ_author_name
'Kumar, Ashish'
'Mondal, Surajit'
'Kayshap, Kumari Somlata'
'Hira, Sumit Kumar'
'Manna, Partha Pratim'
'Dehaen, Wim'
'Dey, Swapan'

_publ_section_title
;
 Water switched aggregation/disaggregation strategies of a
 coumarin--naphthalene conjugated sensor and its selectivity towards Cu2+
 and Ag+ ions along with cell imaging studies on human osteosarcoma cells
 (U-2 OS)
;
_journal_issue 13
_journal_name_full 'New Journal of Chemistry'
_journal_page_first 10983
_journal_paper_doi 10.1039/C8NJ01631C
_journal_volume 42
_journal_year 2018
_chemical_formula_moiety 'C24 H23 N3 O2 S'
_chemical_formula_sum 'C24 H23 N3 O2 S'
_chemical_formula_weight 417.51
_space_group_crystal_system triclinic
_space_group_IT_number 2
_space_group_name_Hall '-P 1'
_space_group_name_H-M_alt 'P -1'
_symmetry_space_group_name_Hall '-P 1'
_symmetry_space_group_name_H-M 'P -1'
_atom_sites_solution_hydrogens mixed
_audit_creation_method SHELXL-2014/7
_audit_update_record
;
2017-05-24 deposited with the CCDC.
2018-05-20 downloaded from the CCDC.
;
_cell_angle_alpha 82.112(12)
_cell_angle_beta 84.799(15)
_cell_angle_gamma 82.514(17)
_cell_formula_units_Z 2
_cell_length_a 7.3601(17)
_cell_length_b 9.2198(16)
_cell_length_c 15.8574(17)
_cell_measurement_reflns_used 1531
_cell_measurement_temperature 293
_cell_measurement_theta_max 23.9450
_cell_measurement_theta_min 2.5850
_cell_volume 1053.9(3)
_computing_structure_refinement 'SHELXL-2014/7 (Sheldrick, 2014)'
_diffrn_ambient_temperature 293
_diffrn_detector_area_resol_mean 28.5714
_diffrn_measured_fraction_theta_full 0.973
_diffrn_measured_fraction_theta_max 0.852
_diffrn_measurement_device_type
;
Rigaku Saturn724+ (4x4 bin mode)
;
_diffrn_measurement_method 'profile data from \w-scans'
_diffrn_radiation_type MoK\a
_diffrn_radiation_wavelength 0.71073
_diffrn_reflns_av_R_equivalents 0.0972
_diffrn_reflns_av_unetI/netI 0.1621
_diffrn_reflns_Laue_measured_fraction_full 0.973
_diffrn_reflns_Laue_measured_fraction_max 0.852
_diffrn_reflns_limit_h_max 10
_diffrn_reflns_limit_h_min -9
_diffrn_reflns_limit_k_max 13
_diffrn_reflns_limit_k_min -7
_diffrn_reflns_limit_l_max 22
_diffrn_reflns_limit_l_min -20
_diffrn_reflns_number 10798
_diffrn_reflns_point_group_measured_fraction_full 0.973
_diffrn_reflns_point_group_measured_fraction_max 0.852
_diffrn_reflns_theta_full 25.242
_diffrn_reflns_theta_max 31.292
_diffrn_reflns_theta_min 2.601
_exptl_absorpt_coefficient_mu 0.180
_exptl_absorpt_correction_T_max 1.000
_exptl_absorpt_correction_T_min 0.340
_exptl_absorpt_correction_type numerical
_exptl_crystal_colour Yellow
_exptl_crystal_density_diffrn 1.316
_exptl_crystal_description Block
_exptl_crystal_F_000 440
_exptl_crystal_size_max 0.220
_exptl_crystal_size_mid 0.120
_exptl_crystal_size_min 0.110
_refine_diff_density_max 0.303
_refine_diff_density_min -0.354
_refine_diff_density_rms 0.072
_refine_ls_extinction_coef 0.015(4)
_refine_ls_extinction_expression Fc^*^=kFc[1+0.001xFc^2^\l^3^/sin(2\q)]^-1/4^
_refine_ls_extinction_method 'SHELXL-2014/7 (Sheldrick 2014'
_refine_ls_goodness_of_fit_ref 0.907
_refine_ls_hydrogen_treatment mixed
_refine_ls_matrix_type full
_refine_ls_number_parameters 282
_refine_ls_number_reflns 5870
_refine_ls_number_restraints 0
_refine_ls_restrained_S_all 0.907
_refine_ls_R_factor_all 0.2316
_refine_ls_R_factor_gt 0.0905
_refine_ls_shift/su_max 0.000
_refine_ls_shift/su_mean 0.000
_refine_ls_structure_factor_coef Fsqd
_refine_ls_weighting_details 'w=1/[\s^2^(Fo^2^)+(0.1037P)^2^] where P=(Fo^2^+2Fc^2^)/3'
_refine_ls_weighting_scheme calc
_refine_ls_wR_factor_gt 0.1957
_refine_ls_wR_factor_ref 0.2920
_reflns_Friedel_coverage 0.000
_reflns_number_gt 1715
_reflns_number_total 5870
_reflns_threshold_expression 'I > 2\s(I)'
_cod_data_source_file c8nj01631c2.cif
_cod_data_source_block shelx_174a_mo
_cod_depositor_comments
;
The following automatic conversions were performed:

'_exptl_absorpt_correction_type' value 'Numerical' changed to
'numerical' according to
/home/data/users/saulius/crontab/automatic-downloads/rss-feeds/RSC/lib/dictionaries/cif_core.dic
dictionary named 'cif_core.dic' version 2.4.2 from 2011-04-26.

Automatic conversion script
Id: cif_fix_values 4973 2017-02-22 13:04:09Z antanas 

 Adding full bibliography for 7057485.cif.
;
_cod_database_code 7057485
_shelx_shelxl_version_number 2014/7
_shelx_space_group_comment
;
The symmetry employed for this shelxl refinement is uniquely defined
by the following loop, which should always be used as a source of
symmetry information in preference to the above space-group names.
They are only intended as comments.
;
_shelx_estimated_absorpt_t_min 0.962
_shelx_estimated_absorpt_t_max 0.981

loop_
_space_group_symop_operation_xyz
'x, y, z'
'-x, -y, -z'

loop_
_atom_site_label
_atom_site_type_symbol
_atom_site_fract_x
_atom_site_fract_y
_atom_site_fract_z
_atom_site_U_iso_or_equiv
_atom_site_adp_type
_atom_site_occupancy
_atom_site_site_symmetry_order
_atom_site_calc_flag
_atom_site_refinement_flags_posn
_atom_site_refinement_flags_adp
H2N H 0.825(6) 0.449(5) 0.214(3) 0.089(15) Uiso 1 1 d . .
H3N H 0.658(5) 0.429(4) 0.021(3) 0.067(12) Uiso 1 1 d . .
C1 C 0.7933(6) 0.5627(5) 0.3315(3) 0.0600(11) Uani 1 1 d . .
C2 C 0.6394(5) 0.5535(4) 0.2834(3) 0.0533(10) Uani 1 1 d . .
C3 C 0.4668(6) 0.5931(4) 0.3137(3) 0.0588(11) Uani 1 1 d . .
H3 H 0.3687 0.5825 0.2829 0.071 Uiso 1 1 calc R U
C4 C 0.4340(5) 0.6504(4) 0.3915(3) 0.0527(10) Uani 1 1 d . .
C5 C 0.2591(6) 0.6905(5) 0.4309(3) 0.0701(12) Uani 1 1 d . .
H5 H 0.1555 0.6819 0.4033 0.084 Uiso 1 1 calc R U
C6 C 0.2368(6) 0.7416(5) 0.5082(3) 0.0685(12) Uani 1 1 d . .
H6 H 0.1185 0.7682 0.5314 0.082 Uiso 1 1 calc R U
C7 C 0.3866(6) 0.7552(5) 0.5536(3) 0.0648(11) Uani 1 1 d . .
C8 C 0.5628(6) 0.7144(5) 0.5160(3) 0.0664(12) Uani 1 1 d . .
H8 H 0.6668 0.7216 0.5437 0.080 Uiso 1 1 calc R U
C9 C 0.5790(5) 0.6637(4) 0.4380(3) 0.0554(10) Uani 1 1 d . .
C10 C 0.5218(8) 0.8059(6) 0.6820(4) 0.0966(17) Uani 1 1 d . .
H10A H 0.4823 0.7976 0.7423 0.116 Uiso 1 1 calc R U
H10B H 0.6124 0.7222 0.6728 0.116 Uiso 1 1 calc R U
C11 C 0.6054(9) 0.9414(6) 0.6576(4) 0.132(2) Uani 1 1 d . .
H11A H 0.6166 0.9626 0.5965 0.198 Uiso 1 1 calc R U
H11B H 0.7250 0.9300 0.6791 0.198 Uiso 1 1 calc R U
H11C H 0.5297 1.0211 0.6812 0.198 Uiso 1 1 calc R U
C12 C 0.1831(7) 0.8608(5) 0.6681(3) 0.0827(15) Uani 1 1 d . .
H12A H 0.1871 0.8560 0.7294 0.099 Uiso 1 1 calc R U
H12B H 0.0928 0.7987 0.6578 0.099 Uiso 1 1 calc R U
C13 C 0.1212(8) 1.0173(6) 0.6322(4) 0.117(2) Uani 1 1 d . .
H13A H 0.2086 1.0801 0.6428 0.175 Uiso 1 1 calc R U
H13B H 0.0032 1.0489 0.6591 0.175 Uiso 1 1 calc R U
H13C H 0.1121 1.0227 0.5718 0.175 Uiso 1 1 calc R U
C14 C 0.6197(5) 0.5009(4) 0.1353(3) 0.0497(9) Uani 1 1 d . .
C15 C 0.8721(5) 0.3153(4) 0.0903(2) 0.0522(10) Uani 1 1 d . .
C16 C 0.8584(5) 0.1615(4) 0.0963(2) 0.0492(9) Uani 1 1 d . .
C17 C 0.6959(5) 0.1033(4) 0.0855(3) 0.0636(12) Uani 1 1 d . .
H17 H 0.5904 0.1669 0.0728 0.076 Uiso 1 1 calc R U
C18 C 0.6913(6) -0.0446(5) 0.0935(3) 0.0777(15) Uani 1 1 d . .
H18 H 0.5831 -0.0814 0.0857 0.093 Uiso 1 1 calc R U
C19 C 0.8485(7) -0.1425(5) 0.1135(3) 0.0835(16) Uani 1 1 d . .
H19 H 0.8434 -0.2437 0.1204 0.100 Uiso 1 1 calc R U
C20 C 1.0077(6) -0.0895(5) 0.1227(3) 0.0764(14) Uani 1 1 d . .
H20 H 1.1117 -0.1551 0.1350 0.092 Uiso 1 1 calc R U
C21 C 1.0185(5) 0.0635(5) 0.1139(3) 0.0593(11) Uani 1 1 d . .
C22 C 1.1823(6) 0.1193(5) 0.1240(3) 0.0737(14) Uani 1 1 d . .
H22 H 1.2868 0.0542 0.1363 0.088 Uiso 1 1 calc R U
C23 C 1.1911(6) 0.2677(5) 0.1159(3) 0.0780(15) Uani 1 1 d . .
H23 H 1.3014 0.3028 0.1220 0.094 Uiso 1 1 calc R U
C24 C 1.0336(5) 0.3673(5) 0.0984(3) 0.0615(11) Uani 1 1 d . .
H24 H 1.0398 0.4684 0.0924 0.074 Uiso 1 1 calc R U
N1 N 0.3620(6) 0.8021(5) 0.6323(3) 0.0818(12) Uani 1 1 d . .
N2 N 0.6988(5) 0.4886(4) 0.2087(2) 0.0546(9) Uani 1 1 d . .
N3 N 0.7098(4) 0.4177(3) 0.0771(2) 0.0551(9) Uani 1 1 d . .
O1 O 0.7584(4) 0.6221(3) 0.40675(18) 0.0642(8) Uani 1 1 d . .
O2 O 0.9533(4) 0.5231(4) 0.3102(2) 0.0819(10) Uani 1 1 d . .
S1 S 0.42798(13) 0.61227(11) 0.11177(7) 0.0636(4) Uani 1 1 d . .

loop_
_atom_site_aniso_label
_atom_site_aniso_U_11
_atom_site_aniso_U_22
_atom_site_aniso_U_33
_atom_site_aniso_U_23
_atom_site_aniso_U_13
_atom_site_aniso_U_12
C1 0.063(3) 0.067(3) 0.053(3) -0.015(2) -0.013(2) -0.004(2)
C2 0.058(2) 0.052(2) 0.050(2) -0.0059(19) -0.0183(19) -0.0003(18)
C3 0.064(3) 0.061(3) 0.054(3) -0.010(2) -0.018(2) -0.007(2)
C4 0.054(2) 0.054(2) 0.050(3) -0.0038(19) -0.0139(19) -0.0025(18)
C5 0.074(3) 0.067(3) 0.072(3) -0.013(2) -0.018(2) -0.005(2)
C6 0.066(3) 0.068(3) 0.071(3) -0.008(2) -0.010(2) -0.001(2)
C7 0.078(3) 0.060(3) 0.056(3) -0.008(2) -0.010(2) -0.005(2)
C8 0.080(3) 0.068(3) 0.057(3) -0.015(2) -0.020(2) -0.010(2)
C9 0.059(2) 0.057(2) 0.051(3) -0.008(2) -0.011(2) -0.0017(19)
C10 0.142(5) 0.087(4) 0.063(4) -0.017(3) -0.003(3) -0.016(4)
C11 0.178(6) 0.096(5) 0.128(6) -0.012(4) -0.018(5) -0.033(5)
C12 0.109(4) 0.071(3) 0.062(3) -0.009(3) 0.004(3) 0.006(3)
C13 0.136(5) 0.076(4) 0.124(6) 0.000(4) 0.010(4) 0.016(3)
C14 0.057(2) 0.042(2) 0.052(2) -0.0042(18) -0.0173(19) -0.0058(16)
C15 0.055(2) 0.050(2) 0.049(2) -0.0006(18) -0.0107(18) 0.0022(18)
C16 0.0428(19) 0.054(2) 0.050(2) -0.0068(18) -0.0100(17) 0.0012(16)
C17 0.054(2) 0.059(3) 0.077(3) -0.012(2) -0.004(2) 0.0016(19)
C18 0.065(3) 0.067(3) 0.103(4) -0.018(3) 0.005(3) -0.015(2)
C19 0.093(4) 0.052(3) 0.101(4) -0.008(3) 0.011(3) -0.007(3)
C20 0.076(3) 0.054(3) 0.092(4) -0.003(3) -0.008(3) 0.017(2)
C21 0.053(2) 0.065(3) 0.058(3) -0.007(2) -0.0066(19) 0.0038(19)
C22 0.054(2) 0.074(3) 0.087(4) -0.006(3) -0.008(2) 0.012(2)
C23 0.051(2) 0.081(3) 0.104(4) -0.013(3) -0.008(3) -0.009(2)
C24 0.060(2) 0.060(3) 0.063(3) -0.004(2) -0.009(2) -0.003(2)
N1 0.093(3) 0.093(3) 0.061(3) -0.021(2) -0.020(2) 0.004(2)
N2 0.057(2) 0.060(2) 0.046(2) -0.0085(16) -0.0157(16) 0.0062(16)
N3 0.060(2) 0.0518(19) 0.053(2) -0.0090(17) -0.0200(17) 0.0085(15)
O1 0.0670(18) 0.0754(19) 0.0543(19) -0.0194(15) -0.0184(14) -0.0022(14)
O2 0.0613(19) 0.109(3) 0.080(2) -0.030(2) -0.0195(16) 0.0001(17)
S1 0.0683(7) 0.0588(7) 0.0631(8) -0.0117(6) -0.0236(6) 0.0115(5)

loop_
_atom_type_symbol
_atom_type_description
_atom_type_scat_dispersion_real
_atom_type_scat_dispersion_imag
_atom_type_scat_source
C C 0.0033 0.0016 'International Tables Vol C Tables 4.2.6.8 and 6.1.1.4'
H H 0.0000 0.0000 'International Tables Vol C Tables 4.2.6.8 and 6.1.1.4'
N N 0.0061 0.0033 'International Tables Vol C Tables 4.2.6.8 and 6.1.1.4'
O O 0.0106 0.0060 'International Tables Vol C Tables 4.2.6.8 and 6.1.1.4'
S S 0.1246 0.1234 'International Tables Vol C Tables 4.2.6.8 and 6.1.1.4'

loop_
_geom_angle_atom_site_label_1
_geom_angle_atom_site_label_2
_geom_angle_atom_site_label_3
_geom_angle
O2 C1 O1 117.1(4)
O2 C1 C2 125.1(4)
O1 C1 C2 117.8(4)
C3 C2 N2 128.2(4)
C3 C2 C1 121.1(4)
N2 C2 C1 110.5(3)
C2 C3 C4 120.1(4)
C2 C3 H3 120.0
C4 C3 H3 120.0
C9 C4 C3 120.1(4)
C9 C4 C5 114.9(4)
C3 C4 C5 125.0(4)
C6 C5 C4 122.0(4)
C6 C5 H5 119.0
C4 C5 H5 119.0
C5 C6 C7 121.9(4)
C5 C6 H6 119.1
C7 C6 H6 119.1
N1 C7 C6 121.2(4)
N1 C7 C8 121.5(5)
C6 C7 C8 117.2(4)
C9 C8 C7 119.0(4)
C9 C8 H8 120.5
C7 C8 H8 120.5
C8 C9 C4 125.0(4)
C8 C9 O1 115.0(4)
C4 C9 O1 119.9(4)
C11 C10 N1 111.6(5)
C11 C10 H10A 109.3
N1 C10 H10A 109.3
C11 C10 H10B 109.3
N1 C10 H10B 109.3
H10A C10 H10B 108.0
C10 C11 H11A 109.5
C10 C11 H11B 109.5
H11A C11 H11B 109.5
C10 C11 H11C 109.5
H11A C11 H11C 109.5
H11B C11 H11C 109.5
N1 C12 C13 114.1(4)
N1 C12 H12A 108.7
C13 C12 H12A 108.7
N1 C12 H12B 108.7
C13 C12 H12B 108.7
H12A C12 H12B 107.6
C12 C13 H13A 109.5
C12 C13 H13B 109.5
H13A C13 H13B 109.5
C12 C13 H13C 109.5
H13A C13 H13C 109.5
H13B C13 H13C 109.5
N2 C14 N3 114.8(3)
N2 C14 S1 124.8(3)
N3 C14 S1 120.3(3)
C24 C15 C16 121.9(3)
C24 C15 N3 119.3(4)
C16 C15 N3 118.8(3)
C17 C16 C21 119.0(4)
C17 C16 C15 123.7(3)
C21 C16 C15 117.3(4)
C18 C17 C16 120.7(4)
C18 C17 H17 119.6
C16 C17 H17 119.6
C17 C18 C19 120.5(4)
C17 C18 H18 119.7
C19 C18 H18 119.7
C20 C19 C18 120.0(4)
C20 C19 H19 120.0
C18 C19 H19 120.0
C19 C20 C21 121.2(4)
C19 C20 H20 119.4
C21 C20 H20 119.4
C22 C21 C20 121.5(4)
C22 C21 C16 119.9(4)
C20 C21 C16 118.6(4)
C23 C22 C21 121.1(4)
C23 C22 H22 119.5
C21 C22 H22 119.5
C22 C23 C24 120.1(4)
C22 C23 H23 120.0
C24 C23 H23 120.0
C15 C24 C23 119.7(4)
C15 C24 H24 120.1
C23 C24 H24 120.1
C7 N1 C12 122.4(4)
C7 N1 C10 120.5(4)
C12 N1 C10 117.0(4)
C14 N2 C2 129.7(3)
C14 N2 H2N 122(3)
C2 N2 H2N 107(3)
C14 N3 C15 125.6(4)
C14 N3 H3N 116(2)
C15 N3 H3N 118(2)
C1 O1 C9 120.9(3)

loop_
_geom_bond_atom_site_label_1
_geom_bond_atom_site_label_2
_geom_bond_distance
C1 O2 1.218(4)
C1 O1 1.370(5)
C1 C2 1.440(5)
C2 C3 1.340(5)
C2 N2 1.408(5)
C3 C4 1.397(5)
C3 H3 0.9300
C4 C9 1.378(5)
C4 C5 1.407(5)
C5 C6 1.361(6)
C5 H5 0.9300
C6 C7 1.398(6)
C6 H6 0.9300
C7 N1 1.365(6)
C7 C8 1.404(6)
C8 C9 1.372(5)
C8 H8 0.9300
C9 O1 1.392(4)
C10 C11 1.453(7)
C10 N1 1.481(7)
C10 H10A 0.9700
C10 H10B 0.9700
C11 H11A 0.9600
C11 H11B 0.9600
C11 H11C 0.9600
C12 N1 1.454(5)
C12 C13 1.504(6)
C12 H12A 0.9700
C12 H12B 0.9700
C13 H13A 0.9600
C13 H13B 0.9600
C13 H13C 0.9600
C14 N2 1.333(5)
C14 N3 1.354(5)
C14 S1 1.672(4)
C15 C24 1.361(5)
C15 C16 1.425(5)
C15 N3 1.435(4)
C16 C17 1.406(5)
C16 C21 1.413(5)
C17 C18 1.357(5)
C17 H17 0.9300
C18 C19 1.404(6)
C18 H18 0.9300
C19 C20 1.353(6)
C19 H19 0.9300
C20 C21 1.410(6)
C20 H20 0.9300
C21 C22 1.401(6)
C22 C23 1.366(6)
C22 H22 0.9300
C23 C24 1.406(5)
C23 H23 0.9300
C24 H24 0.9300
N2 H2N 0.96(4)
N3 H3N 0.99(4)
